data_7211702
loop_
_publ_author_name
'Barcel\'o-Oliver, Miquel'
'Estarellas, Carolina'
'Garc\'ia-Raso, Angel'
'Terr\'on, Angel'
'Frontera, Antonio'
'Qui\~nonero, David'
'Molins, Elies'
'Dey\`a, Pere M.'

_publ_section_title
;
 Lone pair--\pvs\p--\p interactions in 5-fluoro-1-hexyluracil and
 1-hexyluracil: a combined crystallographic and computational study
;
_journal_issue 2
_journal_name_full CrystEngComm
_journal_page_first 362
_journal_paper_doi 10.1039/b913111f
_journal_volume 12
_journal_year 2010
_chemical_compound_source 'synthesis as described'
_chemical_formula_moiety 'C10 H15 F1 N2 O2'
_chemical_formula_sum 'C10 H15 F N2 O2'
_chemical_formula_weight 214.24
_chemical_name_systematic
;
?
;
_space_group_IT_number 14
_symmetry_cell_setting monoclinic
_symmetry_Int_Tables_number 14
_symmetry_space_group_name_Hall '-P 2ybc'
_symmetry_space_group_name_H-M 'P 1 21/c 1'
_atom_sites_solution_hydrogens geom
_atom_sites_solution_primary direct
_atom_sites_solution_secondary difmap
_audit_conform_dict_location ftp://ftp.iucr.org/pub/cif_core.dic
_audit_conform_dict_name cif_core.dic
_audit_conform_dict_version 2.3
_audit_creation_date 2009-07-03T08:37:49-00:00
_audit_creation_method 'WinGX routine CIF_UPDATE'
_cell_angle_alpha 90
_cell_angle_beta 117.17(4)
_cell_angle_gamma 90
_cell_formula_units_Z 4
_cell_length_a 12.369(5)
_cell_length_b 8.867(2)
_cell_length_c 11.904(7)
_cell_measurement_reflns_used 16
_cell_measurement_temperature 294(2)
_cell_measurement_theta_max 11.85
_cell_measurement_theta_min 4.97
_cell_measurement_wavelength 0.71073
_cell_volume 1161.5(10)
_computing_cell_refinement 'CAD4 Express (Enraf Nonius, 1994)'
_computing_data_collection 'CAD4 Express (Enraf Nonius, 1994)'
_computing_data_reduction 'XCAD4 (Harms & Wocadlo, 1995)'
_computing_molecular_graphics 'Ortep-3 for Windows (Farrugia, 1997)'
_computing_publication_material 'WinGX publication routines (Farrugia, 1999)'
_computing_structure_refinement 'SHELXL-97 (Sheldrick, 1997)'
_computing_structure_solution 'SIR2004 (Giacovazzo et al, 2004)'
_diffrn_ambient_temperature 294(2)
_diffrn_detector 'scintillation LiI'
_diffrn_detector_dtime 1.195
_diffrn_measured_fraction_theta_full 0.985
_diffrn_measured_fraction_theta_max 0.985
_diffrn_measurement_device '\k-geometry diffractometer'
_diffrn_measurement_device_type 'Enraf Nonius CAD4'
_diffrn_measurement_method 'non-profiled omega scans'
_diffrn_orient_matrix_type
;
x-axis points to radiation source
the matrix is specified in reciprocal space
;
_diffrn_orient_matrix_UB_11 -0.020861
_diffrn_orient_matrix_UB_12 0.107152
_diffrn_orient_matrix_UB_13 -0.026765
_diffrn_orient_matrix_UB_21 0.028039
_diffrn_orient_matrix_UB_22 0.031306
_diffrn_orient_matrix_UB_23 0.086116
_diffrn_orient_matrix_UB_31 0.087668
_diffrn_orient_matrix_UB_32 0.01569
_diffrn_orient_matrix_UB_33 0.010745
_diffrn_radiation_monochromator graphite
_diffrn_radiation_probe x-ray
_diffrn_radiation_type MoK\a
_diffrn_radiation_wavelength 0.71073
_diffrn_reflns_av_R_equivalents 0
_diffrn_reflns_av_unetI/netI 0.0956
_diffrn_reflns_limit_h_max 13
_diffrn_reflns_limit_h_min -14
_diffrn_reflns_limit_k_max 10
_diffrn_reflns_limit_k_min 0
_diffrn_reflns_limit_l_max 14
_diffrn_reflns_limit_l_min 0
_diffrn_reflns_number 2021
_diffrn_reflns_theta_full 25
_diffrn_reflns_theta_max 25
_diffrn_reflns_theta_min 1.85
_diffrn_source 'Enraf Nonius FR590'
_diffrn_standards_decay_% 4
_diffrn_standards_interval_time 60
_diffrn_standards_number 1
_exptl_absorpt_coefficient_mu 0.096
_exptl_absorpt_correction_T_max 0.9814
_exptl_absorpt_correction_T_min 0.947
_exptl_absorpt_correction_type refdelf
_exptl_absorpt_process_details
;
Walker, N. & Stuart, D (1983) Acta. Cryst. A39, 158-166
;
_exptl_crystal_colour colorless
_exptl_crystal_density_diffrn 1.225
_exptl_crystal_density_method 'not measured'
_exptl_crystal_description prism
_exptl_crystal_F_000 456
_exptl_crystal_size_max 0.46
_exptl_crystal_size_mid 0.21
_exptl_crystal_size_min 0.09
_refine_diff_density_max 0.196
_refine_diff_density_min -0.255
_refine_diff_density_rms 0.057
_refine_ls_extinction_method none
_refine_ls_goodness_of_fit_ref 1.117
_refine_ls_hydrogen_treatment constr
_refine_ls_matrix_type full
_refine_ls_number_parameters 275
_refine_ls_number_reflns 2021
_refine_ls_number_restraints 211
_refine_ls_restrained_S_all 1.069
_refine_ls_R_factor_all 0.2321
_refine_ls_R_factor_gt 0.1013
_refine_ls_shift/su_max 0.011
_refine_ls_shift/su_mean 0.001
_refine_ls_structure_factor_coef Fsqd
_refine_ls_weighting_details 'calc w=1/[\s^2^(Fo^2^)+(0.1998P)^2^+0.0000P] where P=(Fo^2^+2Fc^2^)/3'
_refine_ls_weighting_scheme calc
_refine_ls_wR_factor_gt 0.3588
_refine_ls_wR_factor_ref 0.416
_reflns_number_gt 703
_reflns_number_total 2021
_reflns_threshold_expression >2sigma(I)
_cod_data_source_file b913111f.txt
_cod_data_source_block pm116
_cod_database_code 7211702

loop_
_symmetry_equiv_pos_as_xyz
'x, y, z'
'-x, y+1/2, -z+1/2'
'-x, -y, -z'
'x, -y-1/2, z-1/2'

loop_
_atom_site_label
_atom_site_type_symbol
_atom_site_fract_x
_atom_site_fract_y
_atom_site_fract_z
_atom_site_U_iso_or_equiv
_atom_site_adp_type
_atom_site_occupancy
_atom_site_symmetry_multiplicity
_atom_site_calc_flag
_atom_site_refinement_flags
_atom_site_disorder_assembly
_atom_site_disorder_group
N1 N 0.28205(13) 0.79759(19) 0.65048(13) 0.0715(6) Uani 1 1 d . . .
C2 C 0.30201(19) 0.8053(2) 0.77354(17) 0.0802(8) Uani 1 1 d . A .
O2 O 0.24049(12) 0.74031(19) 0.81327(13) 0.0961(6) Uani 1 1 d . . .
N3 N 0.39651(12) 0.8957(2) 0.84869(13) 0.0765(6) Uani 1 1 d . . .
H3 H 0.4095 0.9011 0.926 0.092 Uiso 1 1 calc R A .
C4 C 0.47479(16) 0.9801(3) 0.82049(16) 0.0742(8) Uani 1 1 d . A .
O4 O 0.55653(12) 1.05522(19) 0.89624(13) 0.0998(6) Uani 1 1 d . . .
C5 C 0.44614(16) 0.9620(3) 0.68843(18) 0.0795(8) Uani 1 1 d . . .
F5 F 0.51616(11) 1.03880(18) 0.64880(11) 0.1195(6) Uani 1 1 d . A .
C6 C 0.35357(17) 0.8798(3) 0.61306(18) 0.0803(8) Uani 1 1 d . A .
H6 H 0.335 0.877 0.5281 0.096 Uiso 1 1 calc R . .
C11 C 0.18243(16) 0.7091(2) 0.55960(18) 0.0821(8) Uani 0.3 1 d PD A 1
H11A H 0.1724 0.6197 0.6008 0.098 Uiso 0.3 1 calc PR A 1
H11B H 0.2019 0.6766 0.4931 0.098 Uiso 0.3 1 calc PR A 1
C12 C 0.0661(3) 0.7949(5) 0.5026(6) 0.0947(19) Uani 0.3 1 d PDU A 1
H12A H 0.0748 0.881 0.4571 0.114 Uiso 0.3 1 calc PR A 1
H12B H 0.0495 0.8328 0.5695 0.114 Uiso 0.3 1 calc PR A 1
C13 C -0.0406(3) 0.7006(5) 0.4131(6) 0.117(2) Uani 0.3 1 d PDU A 1
H13A H -0.0162 0.6402 0.3605 0.14 Uiso 0.3 1 calc PR A 1
H13B H -0.0645 0.6323 0.4615 0.14 Uiso 0.3 1 calc PR A 1
C14 C -0.1464(4) 0.7965(5) 0.3310(4) 0.1219(18) Uani 0.3 1 d PDU A 1
H14A H -0.1172 0.885 0.3055 0.146 Uiso 0.3 1 calc PR A 1
H14B H -0.1871 0.8303 0.3795 0.146 Uiso 0.3 1 calc PR A 1
C15 C -0.2362(4) 0.7154(6) 0.2153(3) 0.1270(19) Uani 0.3 1 d PDU A 1
H15A H -0.3175 0.7248 0.2074 0.152 Uiso 0.3 1 calc PR A 1
H15B H -0.2159 0.6091 0.2202 0.152 Uiso 0.3 1 calc PR A 1
C16 C -0.2298(6) 0.7877(8) 0.1032(3) 0.139(2) Uani 0.3 1 d PDU A 1
H16A H -0.2849 0.8715 0.0739 0.208 Uiso 0.3 1 calc PR A 1
H16B H -0.2518 0.7149 0.0366 0.208 Uiso 0.3 1 calc PR A 1
H16C H -0.1485 0.8225 0.1281 0.208 Uiso 0.3 1 calc PR A 1
C21 C 0.18243(16) 0.7091(2) 0.55960(18) 0.0821(8) Uani 0.3 1 d PD A 2
H21A H 0.1549 0.6417 0.6054 0.098 Uiso 0.3 1 calc PR A 2
H21B H 0.2131 0.647 0.5134 0.098 Uiso 0.3 1 calc PR A 2
C22 C 0.0755(4) 0.7948(6) 0.4665(6) 0.118(2) Uani 0.3 1 d PDU A 2
H22A H 0.1013 0.8669 0.4223 0.142 Uiso 0.3 1 calc PR A 2
H22B H 0.0378 0.8498 0.5098 0.142 Uiso 0.3 1 calc PR A 2
C23 C -0.0150(4) 0.6845(6) 0.3729(6) 0.1318(13) Uani 0.3 1 d PDU A 2
H23A H 0.0238 0.6316 0.3297 0.158 Uiso 0.3 1 calc PR A 2
H23B H -0.0366 0.6102 0.4191 0.158 Uiso 0.3 1 calc PR A 2
C24 C -0.1276(5) 0.7571(7) 0.2775(5) 0.132(2) Uani 0.3 1 d PDU A 2
H24A H -0.1073 0.849 0.2472 0.158 Uiso 0.3 1 calc PR A 2
H24B H -0.1796 0.7833 0.3157 0.158 Uiso 0.3 1 calc PR A 2
C25 C -0.1941(5) 0.6508(6) 0.1684(5) 0.141(2) Uani 0.3 1 d PDU A 2
H25A H -0.2225 0.563 0.1958 0.169 Uiso 0.3 1 calc PR A 2
H25B H -0.1409 0.6175 0.1335 0.169 Uiso 0.3 1 calc PR A 2
C26 C -0.3003(6) 0.7384(9) 0.0710(7) 0.150(2) Uani 0.3 1 d PDU A 2
H26A H -0.2836 0.8445 0.0839 0.225 Uiso 0.3 1 calc PR A 2
H26B H -0.3722 0.7153 0.0792 0.225 Uiso 0.3 1 calc PR A 2
H26C H -0.3125 0.7112 -0.012 0.225 Uiso 0.3 1 calc PR A 2
C31 C 0.18243(16) 0.7091(2) 0.55960(18) 0.0821(8) Uani 0.2 1 d PD A 3
H31A H 0.1608 0.6329 0.6042 0.098 Uiso 0.2 1 calc PR A 3
H31B H 0.2092 0.6575 0.5049 0.098 Uiso 0.2 1 calc PR A 3
C32 C 0.0729(4) 0.7995(6) 0.4806(5) 0.0464(18) Uani 0.2 1 d PDU A 3
H32A H 0.0986 0.8907 0.4545 0.056 Uiso 0.2 1 calc PR A 3
H32B H 0.0346 0.8296 0.5323 0.056 Uiso 0.2 1 calc PR A 3
C33 C -0.0212(4) 0.7209(6) 0.3638(5) 0.067(3) Uani 0.2 1 d PDU A 3
H33A H 0.0183 0.6805 0.3162 0.081 Uiso 0.2 1 calc PR A 3
H33B H -0.0551 0.6369 0.3894 0.081 Uiso 0.2 1 calc PR A 3
C34 C -0.1217(5) 0.8229(7) 0.2806(5) 0.0831(18) Uani 0.2 1 d PDU A 3
H34A H -0.0889 0.903 0.2496 0.1 Uiso 0.2 1 calc PR A 3
H34B H -0.1578 0.8689 0.3295 0.1 Uiso 0.2 1 calc PR A 3
C35 C -0.2184(5) 0.7402(10) 0.1702(4) 0.121(3) Uani 0.2 1 d PDU A 3
H35A H -0.2972 0.7867 0.1445 0.145 Uiso 0.2 1 calc PR A 3
H35B H -0.2227 0.6356 0.1919 0.145 Uiso 0.2 1 calc PR A 3
C36 C -0.1815(6) 0.7507(15) 0.0655(4) 0.1204(12) Uani 0.2 1 d PDU A 3
H36A H -0.166 0.8542 0.0539 0.181 Uiso 0.2 1 calc PR A 3
H36B H -0.2458 0.7124 -0.0114 0.181 Uiso 0.2 1 calc PR A 3
H36C H -0.1093 0.6923 0.0877 0.181 Uiso 0.2 1 calc PR A 3
C41 C 0.18243(16) 0.7091(2) 0.55960(18) 0.0821(8) Uani 0.2 1 d PD A 4
H41A H 0.1519 0.6427 0.6035 0.098 Uiso 0.2 1 calc PR A 4
H41B H 0.2109 0.6472 0.5113 0.098 Uiso 0.2 1 calc PR A 4
C42 C 0.0827(5) 0.8093(7) 0.4725(6) 0.1318(13) Uani 0.2 1 d PDU A 4
H42A H 0.1147 0.8802 0.4331 0.158 Uiso 0.2 1 calc PR A 4
H42B H 0.0509 0.8665 0.5203 0.158 Uiso 0.2 1 calc PR A 4
C43 C -0.0193(6) 0.7186(7) 0.3708(5) 0.1339(13) Uani 0.2 1 d PDU A 4
H43A H 0.0144 0.6275 0.3542 0.161 Uiso 0.2 1 calc PR A 4
H43B H -0.0763 0.6888 0.4018 0.161 Uiso 0.2 1 calc PR A 4
C44 C -0.0857(7) 0.8033(7) 0.2507(5) 0.1376(12) Uani 0.2 1 d PDU A 4
H44A H -0.0277 0.8504 0.2279 0.165 Uiso 0.2 1 calc PR A 4
H44B H -0.1338 0.8824 0.2625 0.165 Uiso 0.2 1 calc PR A 4
C45 C -0.1676(4) 0.7006(9) 0.1459(5) 0.1353(18) Uani 0.2 1 d PDU A 4
H45A H -0.1321 0.6009 0.1563 0.162 Uiso 0.2 1 calc PR A 4
H45B H -0.1813 0.7404 0.0646 0.162 Uiso 0.2 1 calc PR A 4
C46 C -0.2860(4) 0.6940(15) 0.1551(8) 0.138(2) Uani 0.2 1 d PDU A 4
H46A H -0.2688 0.6953 0.2423 0.206 Uiso 0.2 1 calc PR A 4
H46B H -0.3286 0.6029 0.1162 0.206 Uiso 0.2 1 calc PR A 4
H46C H -0.3353 0.7795 0.1126 0.206 Uiso 0.2 1 calc PR A 4

loop_
_atom_site_aniso_label
_atom_site_aniso_U_11
_atom_site_aniso_U_22
_atom_site_aniso_U_33
_atom_site_aniso_U_23
_atom_site_aniso_U_13
_atom_site_aniso_U_12
N1 0.0939(8) 0.0705(10) 0.0583(7) -0.0042(8) 0.0419(6) -0.0082(9)
C2 0.1009(12) 0.0750(14) 0.0535(9) -0.0207(10) 0.0257(9) -0.0144(12)
O2 0.1111(8) 0.1117(11) 0.0831(7) -0.0107(8) 0.0595(5) -0.0349(9)
N3 0.0908(9) 0.0927(13) 0.0550(6) -0.0073(8) 0.0410(6) -0.0086(9)
C4 0.0747(10) 0.0932(15) 0.0478(8) -0.0064(10) 0.0220(7) -0.0042(12)
O4 0.0960(8) 0.1253(12) 0.0750(7) -0.0244(9) 0.0365(6) -0.0413(9)
C5 0.0786(9) 0.0892(15) 0.0833(10) -0.0119(11) 0.0479(7) -0.0174(12)
F5 0.1498(8) 0.1411(12) 0.0954(6) -0.0193(7) 0.0801(5) -0.0591(8)
C6 0.0987(12) 0.0829(15) 0.0600(9) -0.0015(11) 0.0369(8) -0.0026(12)
C11 0.0994(11) 0.0803(14) 0.0751(10) -0.0209(11) 0.0473(8) -0.0119(12)
C12 0.099(2) 0.097(3) 0.095(3) 0.005(2) 0.0505(17) 0.005(2)
C13 0.114(2) 0.114(3) 0.120(3) 0.000(3) 0.0510(18) -0.007(2)
C14 0.112(2) 0.128(3) 0.127(2) 0.001(2) 0.0553(18) 0.006(2)
C15 0.123(3) 0.128(3) 0.127(2) 0.000(2) 0.0539(16) 0.003(2)
C16 0.142(3) 0.145(3) 0.1353(18) -0.002(2) 0.0689(18) 0.002(3)
C21 0.0994(11) 0.0803(14) 0.0751(10) -0.0209(11) 0.0473(8) -0.0119(12)
C22 0.118(3) 0.121(3) 0.121(3) 0.001(2) 0.0589(18) 0.005(2)
C23 0.1321(17) 0.1311(18) 0.1317(17) -0.0023(14) 0.0599(11) -0.0012(14)
C24 0.133(3) 0.130(3) 0.131(3) -0.003(2) 0.0594(17) -0.003(2)
C25 0.142(3) 0.141(3) 0.136(3) -0.009(2) 0.0602(18) -0.001(2)
C26 0.149(3) 0.146(3) 0.144(3) -0.003(3) 0.0576(19) -0.003(3)
C31 0.0994(11) 0.0803(14) 0.0751(10) -0.0209(11) 0.0473(8) -0.0119(12)
C32 0.046(2) 0.043(3) 0.052(2) -0.007(2) 0.0235(16) -0.005(2)
C33 0.030(3) 0.069(5) 0.084(4) -0.022(3) 0.009(3) -0.023(3)
C34 0.069(3) 0.081(3) 0.089(2) 0.009(2) 0.0275(17) -0.002(2)
C35 0.115(4) 0.162(9) 0.035(2) 0.030(4) -0.0102(17) 0.004(6)
C36 0.1222(17) 0.1217(19) 0.1179(14) -0.0026(15) 0.0554(10) -0.0007(15)
C41 0.0994(11) 0.0803(14) 0.0751(10) -0.0209(11) 0.0473(8) -0.0119(12)
C42 0.1313(18) 0.1321(18) 0.1323(17) -0.0002(15) 0.0606(11) 0.0004(15)
C43 0.1338(18) 0.1338(18) 0.1339(16) -0.0012(14) 0.0609(11) -0.0006(15)
C44 0.1376(16) 0.1374(18) 0.1369(16) -0.0001(14) 0.0619(11) -0.0011(14)
C45 0.140(2) 0.134(3) 0.132(3) 0.003(2) 0.0619(16) 0.001(3)
C46 0.1382(18) 0.133(4) 0.138(3) -0.001(3) 0.0606(17) -0.002(2)

loop_
_atom_type_symbol
_atom_type_description
_atom_type_scat_dispersion_real
_atom_type_scat_dispersion_imag
_atom_type_scat_source
C C 0.0033 0.0016 'International Tables Vol C Tables 4.2.6.8 and 6.1.1.4'
H H 0 0 'International Tables Vol C Tables 4.2.6.8 and 6.1.1.4'
N N 0.0061 0.0033 'International Tables Vol C Tables 4.2.6.8 and 6.1.1.4'
O O 0.0106 0.006 'International Tables Vol C Tables 4.2.6.8 and 6.1.1.4'
F F 0.0171 0.0103 'International Tables Vol C Tables 4.2.6.8 and 6.1.1.4'

loop_
_geom_angle_atom_site_label_1
_geom_angle_atom_site_label_2
_geom_angle_atom_site_label_3
_geom_angle
C6 N1 C2 119.56(16)
C6 N1 C11 120.18(17)
C2 N1 C11 120.19(19)
O2 C2 N3 121.88(19)
O2 C2 N1 123.73(18)
N3 C2 N1 114.4(2)
C2 N3 C4 130.25(17)
C2 N3 H3 114.9
C4 N3 H3 114.9
O4 C4 N3 124.09(19)
O4 C4 C5 125.3(2)
N3 C4 C5 110.55(16)
C6 C5 F5 123.0(2)
C6 C5 C4 120.6(2)
F5 C5 C4 116.42(17)
C5 C6 N1 124.6(2)
C5 C6 H6 117.7
N1 C6 H6 117.7
N1 C11 C12 112.4(2)
N1 C11 H11A 109.1
C12 C11 H11A 109.1
N1 C11 H11B 109.1
C12 C11 H11B 109.1
H11A C11 H11B 107.9
C11 C12 C13 112.9(3)
C11 C12 H12A 109
C13 C12 H12A 109
C11 C12 H12B 109
C13 C12 H12B 109
H12A C12 H12B 107.8
C14 C13 C12 111.6(4)
C14 C13 H13A 109.3
C12 C13 H13A 109.3
C14 C13 H13B 109.3
C12 C13 H13B 109.3
H13A C13 H13B 108
C13 C14 C15 112.9(4)
C13 C14 H14A 109
C15 C14 H14A 109
C13 C14 H14B 109
C15 C14 H14B 109
H14A C14 H14B 107.8
C14 C15 C16 106.9(4)
C14 C15 H15A 110.3
C16 C15 H15A 110.3
C14 C15 H15B 110.3
C16 C15 H15B 110.3
H15A C15 H15B 108.6
C23 C22 H22A 109.9
C23 C22 H22B 109.9
H22A C22 H22B 108.3
C24 C23 C22 113.7(5)
C24 C23 H23A 108.8
C22 C23 H23A 108.8
C24 C23 H23B 108.8
C22 C23 H23B 108.8
H23A C23 H23B 107.7
C23 C24 C25 109.9(5)
C23 C24 H24A 109.7
C25 C24 H24A 109.7
C23 C24 H24B 109.7
C25 C24 H24B 109.7
H24A C24 H24B 108.2
C24 C25 C26 106.3(5)
C24 C25 H25A 110.5
C26 C25 H25A 110.5
C24 C25 H25B 110.5
C26 C25 H25B 110.5
H25A C25 H25B 108.7
C25 C26 H26A 109.5
C25 C26 H26B 109.5
H26A C26 H26B 109.5
C25 C26 H26C 109.5
H26A C26 H26C 109.5
H26B C26 H26C 109.5
C33 C32 H32A 108.4
C33 C32 H32B 108.4
H32A C32 H32B 107.5
C34 C33 C32 112.9(5)
C34 C33 H33A 109
C32 C33 H33A 109
C34 C33 H33B 109
C32 C33 H33B 109
H33A C33 H33B 107.8
C33 C34 C35 112.0(5)
C33 C34 H34A 109.2
C35 C34 H34A 109.2
C33 C34 H34B 109.2
C35 C34 H34B 109.2
H34A C34 H34B 107.9
C34 C35 C36 105.7(6)
C34 C35 H35A 110.6
C36 C35 H35A 110.6
C34 C35 H35B 110.6
C36 C35 H35B 110.6
H35A C35 H35B 108.7
C43 C42 H42A 109.4
C43 C42 H42B 109.4
H42A C42 H42B 108
C44 C43 C42 113.1(5)
C44 C43 H43A 109
C42 C43 H43A 109
C44 C43 H43B 109
C42 C43 H43B 109
H43A C43 H43B 107.8
C43 C44 C45 111.1(5)
C43 C44 H44A 109.4
C45 C44 H44A 109.4
C43 C44 H44B 109.4
C45 C44 H44B 109.4
H44A C44 H44B 108
C44 C45 C46 105.7(7)
C44 C45 H45A 110.6
C46 C45 H45A 110.6
C44 C45 H45B 110.6
C46 C45 H45B 110.6
H45A C45 H45B 108.7

loop_
_geom_bond_atom_site_label_1
_geom_bond_atom_site_label_2
_geom_bond_distance
N1 C6 1.368(3)
N1 C2 1.372(3)
N1 C11 1.445(2)
C2 O2 1.210(3)
C2 N3 1.362(2)
N3 C4 1.381(3)
N3 H3 0.86
C4 O4 1.203(2)
C4 C5 1.454(3)
C5 C6 1.307(3)
C5 F5 1.345(3)
C6 H6 0.93
C11 C12 1.489(4)
C11 H11A 0.97
C11 H11B 0.97
C12 C13 1.514(5)
C12 H12A 0.97
C12 H12B 0.97
C13 C14 1.491(5)
C13 H13A 0.97
C13 H13B 0.97
C14 C15 1.501(5)
C14 H14A 0.97
C14 H14B 0.97
C15 C16 1.515(7)
C15 H15A 0.97
C15 H15B 0.97
C16 H16A 0.96
C16 H16B 0.96
C16 H16C 0.96
C22 C23 1.521(7)
C22 H22A 0.97
C22 H22B 0.97
C23 C24 1.484(6)
C23 H23A 0.97
C23 H23B 0.97
C24 C25 1.509(7)
C24 H24A 0.97
C24 H24B 0.97
C25 C26 1.511(7)
C25 H25A 0.97
C25 H25B 0.97
C26 H26A 0.96
C26 H26B 0.96
C26 H26C 0.96
C32 C33 1.515(6)
C32 H32A 0.97
C32 H32B 0.97
C33 C34 1.491(7)
C33 H33A 0.97
C33 H33B 0.97
C34 C35 1.504(7)
C34 H34A 0.97
C34 H34B 0.97
C35 C36 1.513(8)
C35 H35A 0.97
C35 H35B 0.97
C36 H36A 0.96
C36 H36B 0.96
C36 H36C 0.96
C42 C43 1.519(7)
C42 H42A 0.97
C42 H42B 0.97
C43 C44 1.486(7)
C43 H43A 0.97
C43 H43B 0.97
C44 C45 1.503(7)
C44 H44A 0.97
C44 H44B 0.97
C45 C46 1.518(8)
C45 H45A 0.97
C45 H45B 0.97
C46 H46A 0.96
C46 H46B 0.96
C46 H46C 0.96

loop_
_geom_hbond_atom_site_label_D
_geom_hbond_atom_site_label_H
_geom_hbond_atom_site_label_A
_geom_hbond_distance_DH
_geom_hbond_distance_HA
_geom_hbond_distance_DA
_geom_hbond_angle_DHA
_geom_hbond_site_symmetry_A
N3 H3 O4 0.86 2 2.852(3) 171.9 3_677

loop_
_geom_torsion_atom_site_label_1
_geom_torsion_atom_site_label_2
_geom_torsion_atom_site_label_3
_geom_torsion_atom_site_label_4
_geom_torsion
C6 N1 C2 O2 177.4(2)
C11 N1 C2 O2 0.5(3)
C6 N1 C2 N3 -1.2(3)
C11 N1 C2 N3 -178.22(17)
O2 C2 N3 C4 -178.8(2)
N1 C2 N3 C4 -0.1(3)
C2 N3 C4 O4 -179.2(2)
C2 N3 C4 C5 -0.6(3)
O4 C4 C5 C6 -178.7(2)
N3 C4 C5 C6 2.8(3)
O4 C4 C5 F5 -1.5(3)
N3 C4 C5 F5 179.98(17)
F5 C5 C6 N1 178.50(19)
C4 C5 C6 N1 -4.5(3)
C2 N1 C6 C5 3.6(3)
C11 N1 C6 C5 -179.4(2)
C6 N1 C11 C12 -91.6(4)
C2 N1 C11 C12 85.4(4)
N1 C11 C12 C13 -176.5(4)
C11 C12 C13 C14 -164.0(5)
C12 C13 C14 C15 160.9(5)
C13 C14 C15 C16 -111.4(6)
C22 C23 C24 C25 163.4(6)
C23 C24 C25 C26 -174.8(6)
C32 C33 C34 C35 -175.9(6)
C33 C34 C35 C36 -90.6(8)
C42 C43 C44 C45 168.4(7)
C43 C44 C45 C46 86.3(8)
